data_1543825
loop_
_publ_author_name
'Zhao, Gaoyuan'
'Xie, Xingang'
'Sun, Haiyu'
'Yuan, Ziyun'
'Zhong, Zhuliang'
'Tang, Shouchu'
'She, Xuegong'

_publ_section_title
;
 Bioinspired Collective Syntheses of Iboga-Type Indole Alkaloids.
;
_journal_issue 10
_journal_name_full 'Organic letters'
_journal_page_first 2447
_journal_page_last 2450
_journal_paper_doi 10.1021/acs.orglett.6b00989
_journal_volume 18
_journal_year 2016
_chemical_formula_moiety 'C19 H20 N2 O, H2 O'
_chemical_formula_sum 'C19 H22 N2 O2'
_chemical_formula_weight 310.38
_space_group_crystal_system triclinic
_space_group_IT_number 2
_space_group_name_Hall '-P 1'
_space_group_name_H-M_alt 'P -1'
_symmetry_space_group_name_Hall '-P 1'
_symmetry_space_group_name_H-M 'P -1'
_atom_sites_solution_hydrogens mixed
_audit_creation_date 2016-05-05
_audit_creation_method
;
Olex2 1.2
(compiled 2016.02.19 svn.r3266 for OlexSys, GUI svn.r5155)
;
_cell_angle_alpha 106.944(16)
_cell_angle_beta 95.85(2)
_cell_angle_gamma 98.867(13)
_cell_formula_units_Z 2
_cell_length_a 7.1942(16)
_cell_length_b 10.7514(12)
_cell_length_c 13.461(4)
_cell_measurement_reflns_used 1177
_cell_measurement_temperature 294.06(10)
_cell_measurement_theta_max 22.3730
_cell_measurement_theta_min 3.9710
_cell_volume 972.1(4)
_computing_cell_refinement
;
CrysAlisPro, Agilent Technologies,
Version 1.171.37.33 (release 27-03-2014 CrysAlis171 .NET)
(compiled Mar 27 2014,17:12:48)
;
_computing_data_collection
;
CrysAlisPro, Agilent Technologies,
Version 1.171.37.33 (release 27-03-2014 CrysAlis171 .NET)
(compiled Mar 27 2014,17:12:48)
;
_computing_data_reduction
;
CrysAlisPro, Agilent Technologies,
Version 1.171.37.33 (release 27-03-2014 CrysAlis171 .NET)
(compiled Mar 27 2014,17:12:48)
;
_computing_molecular_graphics 'Olex2 (Dolomanov et al., 2009)'
_computing_publication_material 'Olex2 (Dolomanov et al., 2009)'
_computing_structure_refinement 'ShelXL (Sheldrick, 2015)'
_diffrn_ambient_environment air
_diffrn_ambient_temperature 294.06(10)
_diffrn_detector 'CCD plate'
_diffrn_detector_area_resol_mean 16.0733
_diffrn_detector_type Eos
_diffrn_measured_fraction_theta_full 0.981
_diffrn_measured_fraction_theta_max 0.979
_diffrn_measurement_details
;
  1 omega   -9.00   23.00   2.0000    2.0000
omega____ theta____ kappa____ phi______ frames
    -       20.5854   77.0000   90.0000 16

  2 omega  -52.00   86.00   2.0000    2.0000
omega____ theta____ kappa____ phi______ frames
    -       20.5854    0.0000 -150.0000 69

  3 omega   21.00   47.00   2.0000    2.0000
omega____ theta____ kappa____ phi______ frames
    -       20.5854  -38.0000 -180.0000 13

  4 omega  -17.00   13.00   2.0000    2.0000
omega____ theta____ kappa____ phi______ frames
    -      -17.1479  -99.0000 -180.0000 15

  5 omega    7.00   61.00   2.0000    2.0000
omega____ theta____ kappa____ phi______ frames
    -       20.5854  -99.0000  -30.0000 27

  6 omega   65.00   95.00   2.0000    2.0000
omega____ theta____ kappa____ phi______ frames
    -       20.5854 -178.0000 -150.0000 15

  7 omega  -51.00    7.00   2.0000    2.0000
omega____ theta____ kappa____ phi______ frames
    -       20.5854  -38.0000 -180.0000 29
;
_diffrn_measurement_device 'four-circle diffractometer'
_diffrn_measurement_device_type 'SuperNova, Dual, Cu at zero, Eos'
_diffrn_measurement_method '\w scans'
_diffrn_orient_matrix_UB_11 -0.0346760000
_diffrn_orient_matrix_UB_12 -0.0037405000
_diffrn_orient_matrix_UB_13 -0.0522459000
_diffrn_orient_matrix_UB_21 -0.0939725000
_diffrn_orient_matrix_UB_22 -0.0034855000
_diffrn_orient_matrix_UB_23 0.0120912000
_diffrn_orient_matrix_UB_31 0.0130434000
_diffrn_orient_matrix_UB_32 0.0701047000
_diffrn_orient_matrix_UB_33 0.0152848000
_diffrn_radiation_monochromator mirror
_diffrn_radiation_probe x-ray
_diffrn_radiation_type MoK\a
_diffrn_radiation_wavelength 0.71073
_diffrn_reflns_av_unetI/netI 0.1091
_diffrn_reflns_Laue_measured_fraction_full 0.981
_diffrn_reflns_Laue_measured_fraction_max 0.979
_diffrn_reflns_number 3740
_diffrn_reflns_point_group_measured_fraction_full 0.981
_diffrn_reflns_point_group_measured_fraction_max 0.979
_diffrn_reflns_theta_full 25.500
_diffrn_reflns_theta_max 26.022
_diffrn_reflns_theta_min 3.496
_diffrn_source 'SuperNova (Mo) X-ray Source'
_exptl_absorpt_coefficient_mu 0.069
_exptl_absorpt_correction_T_max 1.00000
_exptl_absorpt_correction_T_min 0.71214
_exptl_absorpt_correction_type multi-scan
_exptl_absorpt_process_details
;
CrysAlisPro, Agilent Technologies,
Version 1.171.37.33 (release 27-03-2014 CrysAlis171 .NET)
(compiled Mar 27 2014,17:12:48)
Empirical absorption correction using spherical harmonics,
 implemented in SCALE3 ABSPACK scaling algorithm.
;
_exptl_crystal_colour 'clear light colourless'
_exptl_crystal_colour_lustre clear
_exptl_crystal_colour_modifier light
_exptl_crystal_colour_primary colourless
_exptl_crystal_density_diffrn 1.060
_exptl_crystal_description block
_exptl_crystal_F_000 332
_exptl_crystal_size_max 0.27
_exptl_crystal_size_mid 0.23
_exptl_crystal_size_min 0.21
_platon_squeeze_details
;
;
_refine_diff_density_max 0.353
_refine_diff_density_min -0.303
_refine_diff_density_rms 0.086
_refine_ls_extinction_method none
_refine_ls_goodness_of_fit_ref 0.998
_refine_ls_hydrogen_treatment constr
_refine_ls_matrix_type full
_refine_ls_number_parameters 212
_refine_ls_number_reflns 3740
_refine_ls_number_restraints 0
_refine_ls_restrained_S_all 0.998
_refine_ls_R_factor_all 0.1707
_refine_ls_R_factor_gt 0.0991
_refine_ls_shift/su_max 0.000
_refine_ls_shift/su_mean 0.000
_refine_ls_structure_factor_coef Fsqd
_refine_ls_weighting_details 'w=1/[\s^2^(Fo^2^)+(0.1878P)^2^] where P=(Fo^2^+2Fc^2^)/3'
_refine_ls_weighting_scheme calc
_refine_ls_wR_factor_gt 0.2898
_refine_ls_wR_factor_ref 0.3492
_reflns_Friedel_coverage 0.000
_reflns_number_gt 1702
_reflns_number_total 3740
_reflns_threshold_expression 'I > 2\s(I)'
_cod_data_source_file ol6b00989_si_002.cif
_cod_data_source_block zhaogy_1125-sr
_cod_database_code 1543825
_shelx_space_group_comment
;
The symmetry employed for this shelxl refinement is uniquely defined
by the following loop, which should always be used as a source of
symmetry information in preference to the above space-group names.
They are only intended as comments.
;
_reflns_odcompleteness_completeness 98.16
_reflns_odcompleteness_iscentric 1
_reflns_odcompleteness_theta 26.32
_olex2_refinement_description
;
1. Fixed Uiso
 At 1.2 times of:
  All C(H) groups, All C(H,H) groups, All N(H) groups
 At 1.5 times of:
  All C(H,H,H) groups, All O(H,H) groups
2.a Free rotating group:
 O2(H2A,H2B)
2.b Ternary CH refined with riding coordinates:
 C13(H13)
2.c Secondary CH2 refined with riding coordinates:
 C11(H11A,H11B), C12(H12A,H12B), C14(H14A,H14B), C15(H15A,H15B), C10(H10A,H10B)
2.d Aromatic/amide H refined with riding coordinates:
 N1(H1), C17(H17), C5(H5), C2(H2), C4(H4), C3(H3)
2.e Idealised Me refined as rotating group:
 C19(H19A,H19B,H19C)
;
_shelx_shelxl_version_number 2014/7
_olex2_submission_special_instructions 'No special instructions were received'

loop_
_space_group_symop_operation_xyz
'x, y, z'
'-x, -y, -z'

loop_
_atom_site_label
_atom_site_type_symbol
_atom_site_fract_x
_atom_site_fract_y
_atom_site_fract_z
_atom_site_U_iso_or_equiv
_atom_site_adp_type
_atom_site_occupancy
_atom_site_site_symmetry_order
_atom_site_calc_flag
_atom_site_refinement_flags_posn
N1 N 0.3669(4) 0.0056(3) 0.2223(3) 0.0551(9) Uani 1 1 d .
H1 H 0.2977 0.0585 0.2538 0.066 Uiso 1 1 calc R
N2 N 0.8206(4) 0.1900(3) 0.1763(2) 0.0525(8) Uani 1 1 d .
C17 C 0.6692(5) 0.2612(3) 0.3288(3) 0.0528(9) Uani 1 1 d .
H17 H 0.6728 0.2150 0.3774 0.063 Uiso 1 1 calc R
C8 C 0.5393(5) 0.0429(3) 0.1920(3) 0.0496(9) Uani 1 1 d .
C7 C 0.6126(5) -0.0651(3) 0.1458(3) 0.0529(10) Uani 1 1 d .
C16 C 0.6987(5) 0.3938(4) 0.3643(3) 0.0606(11) Uani 1 1 d .
C9 C 0.6300(5) 0.1832(3) 0.2124(3) 0.0488(9) Uani 1 1 d .
C1 C 0.3246(6) -0.1318(4) 0.1931(3) 0.0574(10) Uani 1 1 d .
C6 C 0.4773(6) -0.1786(3) 0.1454(3) 0.0560(10) Uani 1 1 d .
C11 C 0.7944(6) -0.0493(3) 0.1037(3) 0.0626(11) Uani 1 1 d .
H11A H 0.7882 -0.1215 0.0395 0.075 Uiso 1 1 calc R
H11B H 0.8982 -0.0524 0.1544 0.075 Uiso 1 1 calc R
C12 C 0.5229(6) 0.2636(3) 0.1551(3) 0.0563(10) Uani 1 1 d .
H12A H 0.4849 0.2171 0.0805 0.068 Uiso 1 1 calc R
H12B H 0.4128 0.2878 0.1864 0.068 Uiso 1 1 calc R
C5 C 0.4686(7) -0.3157(4) 0.1091(3) 0.0689(12) Uani 1 1 d .
H5 H 0.5673 -0.3493 0.0776 0.083 Uiso 1 1 calc R
C14 C 0.8563(6) 0.3209(4) 0.1562(3) 0.0661(12) Uani 1 1 d .
H14A H 0.8763 0.3081 0.0840 0.079 Uiso 1 1 calc R
H14B H 0.9692 0.3777 0.2023 0.079 Uiso 1 1 calc R
C18 C 0.7388(6) 0.4668(4) 0.4783(4) 0.0731(13) Uani 1 1 d .
C13 C 0.6852(7) 0.3837(3) 0.1766(3) 0.0664(12) Uani 1 1 d .
H13 H 0.6617 0.4328 0.1271 0.080 Uiso 1 1 calc R
O1 O 0.7642(6) 0.5888(3) 0.5038(3) 0.1097(14) Uani 1 1 d .
C2 C 0.1692(6) -0.2164(4) 0.2047(4) 0.0734(13) Uani 1 1 d .
H2 H 0.0695 -0.1842 0.2359 0.088 Uiso 1 1 calc R
C15 C 0.6969(6) 0.4733(4) 0.2899(3) 0.0674(12) Uani 1 1 d .
H15A H 0.8118 0.5409 0.3086 0.081 Uiso 1 1 calc R
H15B H 0.5885 0.5171 0.2952 0.081 Uiso 1 1 calc R
C10 C 0.8303(6) 0.0794(4) 0.0817(3) 0.0648(12) Uani 1 1 d .
H10A H 0.9551 0.0932 0.0609 0.078 Uiso 1 1 calc R
H10B H 0.7361 0.0775 0.0240 0.078 Uiso 1 1 calc R
C4 C 0.3169(8) -0.3993(4) 0.1199(4) 0.0817(14) Uani 1 1 d .
H4 H 0.3115 -0.4902 0.0949 0.098 Uiso 1 1 calc R
C19 C 0.7428(8) 0.3983(5) 0.5573(4) 0.0939(17) Uani 1 1 d .
H19A H 0.6225 0.3399 0.5478 0.141 Uiso 1 1 calc GR
H19B H 0.7660 0.4621 0.6263 0.141 Uiso 1 1 calc GR
H19C H 0.8423 0.3477 0.5499 0.141 Uiso 1 1 calc GR
C3 C 0.1676(8) -0.3510(4) 0.1680(4) 0.0863(15) Uani 1 1 d .
H3 H 0.0657 -0.4105 0.1756 0.104 Uiso 1 1 calc R
O2 O 0.1456(5) 0.1912(4) 0.3087(3) 0.1027(14) Uani 1 1 d .
H2A H 0.0420 0.1599 0.3256 0.154 Uiso 1 1 d G
H2B H 0.2210 0.2396 0.3640 0.154 Uiso 1 1 d G

loop_
_atom_site_aniso_label
_atom_site_aniso_U_11
_atom_site_aniso_U_22
_atom_site_aniso_U_33
_atom_site_aniso_U_23
_atom_site_aniso_U_13
_atom_site_aniso_U_12
N1 0.0554(19) 0.0459(16) 0.063(2) 0.0096(14) 0.0238(15) 0.0114(13)
N2 0.0566(19) 0.0430(15) 0.0549(19) 0.0087(13) 0.0219(15) 0.0050(13)
C17 0.049(2) 0.059(2) 0.044(2) 0.0101(16) 0.0101(17) 0.0022(16)
C8 0.044(2) 0.053(2) 0.043(2) 0.0070(15) 0.0066(16) 0.0020(15)
C7 0.057(2) 0.0452(19) 0.049(2) 0.0000(16) 0.0109(17) 0.0139(16)
C16 0.050(2) 0.060(2) 0.059(2) 0.0000(19) 0.0151(18) 0.0042(17)
C9 0.047(2) 0.051(2) 0.0427(19) 0.0063(15) 0.0175(16) 0.0011(15)
C1 0.068(2) 0.052(2) 0.054(2) 0.0198(17) 0.0187(19) 0.0038(18)
C6 0.067(2) 0.048(2) 0.053(2) 0.0130(16) 0.0194(19) 0.0089(17)
C11 0.054(2) 0.054(2) 0.072(3) 0.0004(19) 0.020(2) 0.0178(17)
C12 0.066(2) 0.053(2) 0.054(2) 0.0182(17) 0.0122(19) 0.0165(17)
C5 0.093(3) 0.050(2) 0.062(3) 0.0128(18) 0.020(2) 0.010(2)
C14 0.074(3) 0.062(2) 0.064(3) 0.023(2) 0.029(2) 0.000(2)
C18 0.065(3) 0.071(3) 0.062(3) -0.009(2) 0.017(2) 0.004(2)
C13 0.085(3) 0.047(2) 0.063(3) 0.0156(18) 0.016(2) 0.0016(19)
O1 0.138(3) 0.069(2) 0.082(2) -0.0231(17) 0.006(2) 0.0028(19)
C2 0.071(3) 0.068(3) 0.082(3) 0.025(2) 0.029(2) 0.003(2)
C15 0.080(3) 0.049(2) 0.066(3) 0.0134(18) 0.009(2) 0.0022(19)
C10 0.067(3) 0.063(2) 0.056(2) 0.0015(19) 0.026(2) 0.0117(19)
C4 0.112(4) 0.046(2) 0.087(3) 0.020(2) 0.024(3) 0.011(2)
C19 0.115(4) 0.099(4) 0.053(3) 0.004(2) 0.009(3) 0.018(3)
C3 0.109(4) 0.049(2) 0.106(4) 0.034(2) 0.033(3) 0.003(2)
O2 0.075(2) 0.104(3) 0.093(3) -0.032(2) -0.002(2) 0.0407(19)

loop_
_atom_type_symbol
_atom_type_description
_atom_type_scat_dispersion_real
_atom_type_scat_dispersion_imag
_atom_type_scat_source
C C 0.0033 0.0016 'International Tables Vol C Tables 4.2.6.8 and 6.1.1.4'
H H 0.0000 0.0000 'International Tables Vol C Tables 4.2.6.8 and 6.1.1.4'
N N 0.0061 0.0033 'International Tables Vol C Tables 4.2.6.8 and 6.1.1.4'
O O 0.0106 0.0060 'International Tables Vol C Tables 4.2.6.8 and 6.1.1.4'

loop_
_geom_angle_atom_site_label_1
_geom_angle_atom_site_label_2
_geom_angle_atom_site_label_3
_geom_angle
C8 N1 H1 125.9
C8 N1 C1 108.2(3)
C1 N1 H1 125.9
C14 N2 C9 104.0(3)
C10 N2 C9 114.4(3)
C10 N2 C14 111.5(3)
C16 C17 H17 118.7
C16 C17 C9 122.7(4)
C9 C17 H17 118.7
N1 C8 C9 122.9(3)
C7 C8 N1 110.8(3)
C7 C8 C9 126.2(3)
C8 C7 C6 106.3(3)
C8 C7 C11 120.4(3)
C6 C7 C11 133.3(3)
C17 C16 C18 121.3(4)
C17 C16 C15 121.0(4)
C18 C16 C15 117.7(3)
N2 C9 C17 105.6(3)
N2 C9 C12 104.5(3)
C17 C9 C12 107.3(3)
C8 C9 N2 109.7(3)
C8 C9 C17 112.5(3)
C8 C9 C12 116.5(3)
N1 C1 C6 107.2(3)
C2 C1 N1 130.7(4)
C2 C1 C6 122.2(4)
C1 C6 C7 107.5(3)
C5 C6 C7 134.2(4)
C5 C6 C1 118.2(4)
C7 C11 H11A 109.7
C7 C11 H11B 109.7
C7 C11 C10 109.9(3)
H11A C11 H11B 108.2
C10 C11 H11A 109.7
C10 C11 H11B 109.7
C9 C12 H12A 112.2
C9 C12 H12B 112.2
H12A C12 H12B 109.8
C13 C12 C9 97.8(3)
C13 C12 H12A 112.2
C13 C12 H12B 112.2
C6 C5 H5 120.0
C4 C5 C6 120.0(4)
C4 C5 H5 120.0
N2 C14 H14A 110.1
N2 C14 H14B 110.1
N2 C14 C13 108.1(3)
H14A C14 H14B 108.4
C13 C14 H14A 110.1
C13 C14 H14B 110.1
O1 C18 C16 116.9(5)
O1 C18 C19 121.2(4)
C19 C18 C16 121.9(4)
C12 C13 H13 110.2
C14 C13 C12 103.0(3)
C14 C13 H13 110.2
C14 C13 C15 114.3(4)
C15 C13 C12 108.7(3)
C15 C13 H13 110.2
C1 C2 H2 121.3
C1 C2 C3 117.5(4)
C3 C2 H2 121.3
C16 C15 C13 110.5(3)
C16 C15 H15A 109.5
C16 C15 H15B 109.5
C13 C15 H15A 109.5
C13 C15 H15B 109.5
H15A C15 H15B 108.1
N2 C10 C11 110.5(3)
N2 C10 H10A 109.6
N2 C10 H10B 109.6
C11 C10 H10A 109.6
C11 C10 H10B 109.6
H10A C10 H10B 108.1
C5 C4 H4 119.5
C5 C4 C3 121.0(4)
C3 C4 H4 119.5
C18 C19 H19A 109.5
C18 C19 H19B 109.5
C18 C19 H19C 109.5
H19A C19 H19B 109.5
H19A C19 H19C 109.5
H19B C19 H19C 109.5
C2 C3 C4 121.1(4)
C2 C3 H3 119.4
C4 C3 H3 119.4
H2A O2 H2B 109.4

loop_
_geom_bond_atom_site_label_1
_geom_bond_atom_site_label_2
_geom_bond_distance
N1 H1 0.8600
N1 C8 1.382(4)
N1 C1 1.389(5)
N2 C9 1.499(4)
N2 C14 1.498(5)
N2 C10 1.485(4)
C17 H17 0.9300
C17 C16 1.340(5)
C17 C9 1.520(5)
C8 C7 1.359(5)
C8 C9 1.481(5)
C7 C6 1.438(5)
C7 C11 1.483(5)
C16 C18 1.481(6)
C16 C15 1.495(6)
C9 C12 1.553(5)
C1 C6 1.413(6)
C1 C2 1.381(6)
C6 C5 1.400(5)
C11 H11A 0.9700
C11 H11B 0.9700
C11 C10 1.488(6)
C12 H12A 0.9700
C12 H12B 0.9700
C12 C13 1.537(5)
C5 H5 0.9300
C5 C4 1.351(6)
C14 H14A 0.9700
C14 H14B 0.9700
C14 C13 1.505(6)
C18 O1 1.234(5)
C18 C19 1.460(7)
C13 H13 0.9800
C13 C15 1.534(5)
C2 H2 0.9300
C2 C3 1.384(6)
C15 H15A 0.9700
C15 H15B 0.9700
C10 H10A 0.9700
C10 H10B 0.9700
C4 H4 0.9300
C4 C3 1.400(7)
C19 H19A 0.9600
C19 H19B 0.9600
C19 H19C 0.9600
C3 H3 0.9300
O2 H2A 0.8497
O2 H2B 0.8505

loop_
_geom_torsion_atom_site_label_1
_geom_torsion_atom_site_label_2
_geom_torsion_atom_site_label_3
_geom_torsion_atom_site_label_4
_geom_torsion
N1 C8 C7 C6 0.6(4)
N1 C8 C7 C11 178.0(3)
N1 C8 C9 N2 176.3(3)
N1 C8 C9 C17 59.1(5)
N1 C8 C9 C12 -65.3(5)
N1 C1 C6 C7 -0.6(4)
N1 C1 C6 C5 179.8(3)
N1 C1 C2 C3 -179.4(4)
N2 C9 C12 C13 -45.8(3)
N2 C14 C13 C12 -26.9(4)
N2 C14 C13 C15 90.7(4)
C17 C16 C18 O1 180.0(4)
C17 C16 C18 C19 -1.8(6)
C17 C16 C15 C13 -7.6(5)
C17 C9 C12 C13 66.0(3)
C8 N1 C1 C6 1.0(4)
C8 N1 C1 C2 -179.3(5)
C8 C7 C6 C1 0.0(4)
C8 C7 C6 C5 179.5(5)
C8 C7 C11 C10 -22.4(5)
C8 C9 C12 C13 -166.9(3)
C7 C8 C9 N2 -1.3(5)
C7 C8 C9 C17 -118.5(4)
C7 C8 C9 C12 117.1(4)
C7 C6 C5 C4 -179.3(5)
C7 C11 C10 N2 53.6(4)
C16 C17 C9 N2 79.8(4)
C16 C17 C9 C8 -160.6(3)
C16 C17 C9 C12 -31.2(4)
C9 N2 C14 C13 -2.1(4)
C9 N2 C10 C11 -62.4(4)
C9 C17 C16 C18 -179.3(3)
C9 C17 C16 C15 -0.8(6)
C9 C8 C7 C6 178.5(3)
C9 C8 C7 C11 -4.1(6)
C9 C12 C13 C14 43.2(4)
C9 C12 C13 C15 -78.4(4)
C1 N1 C8 C7 -1.0(5)
C1 N1 C8 C9 -179.0(3)
C1 C6 C5 C4 0.2(6)
C1 C2 C3 C4 -0.8(8)
C6 C7 C11 C10 154.1(4)
C6 C1 C2 C3 0.3(7)
C6 C5 C4 C3 -0.7(8)
C11 C7 C6 C1 -176.9(4)
C11 C7 C6 C5 2.7(8)
C12 C13 C15 C16 49.3(4)
C5 C4 C3 C2 1.0(9)
C14 N2 C9 C17 -82.7(3)
C14 N2 C9 C8 155.9(3)
C14 N2 C9 C12 30.3(3)
C14 N2 C10 C11 180.0(3)
C14 C13 C15 C16 -65.0(4)
C18 C16 C15 C13 170.9(4)
C2 C1 C6 C7 179.6(4)
C2 C1 C6 C5 0.0(6)
C15 C16 C18 O1 1.5(6)
C15 C16 C18 C19 179.7(4)
C10 N2 C9 C17 155.5(3)
C10 N2 C9 C8 34.1(4)
C10 N2 C9 C12 -91.5(3)
C10 N2 C14 C13 121.6(3)

loop_
_platon_squeeze_void_nr
_platon_squeeze_void_average_x
_platon_squeeze_void_average_y
_platon_squeeze_void_average_z
_platon_squeeze_void_volume
_platon_squeeze_void_count_electrons
_platon_squeeze_void_content
1 -0.013 0.000 0.500 173 14 ' '
